data_7113073
loop_
_publ_author_name
'Herbert, Matthew'
'Alvarez, Eleuterio'
'Cole-Hamilton, David J'
'Montilla, Francisco'
'Galindo, Agust\'in'

_publ_section_title
;
 Olefin epoxidation by hydrogen peroxide catalysed by molybdenum complexes
 in ionic liquids and structural characterisation of the proposed
 intermediate dioxoperoxomolybdenum species.
;
_journal_issue 32
_journal_name_full 'Chemical communications (Cambridge, England)'
_journal_page_first 5933
_journal_page_last 5935
_journal_paper_doi 10.1039/c0cc00462f
_journal_volume 46
_journal_year 2010
_chemical_formula_moiety 'C6 H8 Mo N4 O5'
_chemical_formula_sum 'C6 H8 Mo N4 O5'
_chemical_formula_weight 312.10
_chemical_name_systematic
;
?
;
_space_group_IT_number 14
_symmetry_cell_setting monoclinic
_symmetry_space_group_name_Hall '-P 2ybc'
_symmetry_space_group_name_H-M 'P 1 21/c 1'
_atom_sites_solution_hydrogens geom
_atom_sites_solution_primary direct
_atom_sites_solution_secondary difmap
_audit_creation_method SHELXL-97
_cell_angle_alpha 90.00
_cell_angle_beta 104.3810(10)
_cell_angle_gamma 90.00
_cell_formula_units_Z 4
_cell_length_a 7.5552(3)
_cell_length_b 12.3729(5)
_cell_length_c 11.5778(5)
_cell_measurement_reflns_used 9104
_cell_measurement_temperature 173(2)
_cell_measurement_theta_max 30.49
_cell_measurement_theta_min 2.45
_cell_volume 1048.38(7)
_computing_cell_refinement 'Bruker (2006). APEX 2. Version 2.1.'
_computing_data_collection 'Bruker (2006). APEX 2. Version 2.1.'
_computing_data_reduction 'Bruker (2006). APEX 2. Version 2.1.'
_computing_molecular_graphics 'XP, SHELXTL v. 6.14 (Bruker, 2003)'
_computing_publication_material 'XCIF, SHELXTL v. 6.14 (Bruker, 2003)'
_computing_structure_refinement 'XL, SHELXTL v. 6.14 (Bruker, 2003)'
_computing_structure_solution 'Bruker (2006). APEX 2. Version 2.1.'
_diffrn_ambient_temperature 173(2)
_diffrn_detector_area_resol_mean 8.26
_diffrn_measured_fraction_theta_full 0.998
_diffrn_measured_fraction_theta_max 0.998
_diffrn_measurement_device_type
;
Bruker-Nonius X8kappa APEX II CCD area detector'
;
_diffrn_measurement_method 'phi and omega scans with narrow frames'
_diffrn_radiation_monochromator graphite
_diffrn_radiation_source 'fine-focus sealed tube'
_diffrn_radiation_type MoK\a
_diffrn_radiation_wavelength 0.71073
_diffrn_reflns_av_R_equivalents 0.0281
_diffrn_reflns_av_sigmaI/netI 0.0141
_diffrn_reflns_limit_h_max 10
_diffrn_reflns_limit_h_min -10
_diffrn_reflns_limit_k_max 17
_diffrn_reflns_limit_k_min -16
_diffrn_reflns_limit_l_max 16
_diffrn_reflns_limit_l_min -13
_diffrn_reflns_number 25643
_diffrn_reflns_theta_full 30.51
_diffrn_reflns_theta_max 30.51
_diffrn_reflns_theta_min 2.45
_diffrn_standards_decay_% 0
_exptl_absorpt_coefficient_mu 1.265
_exptl_absorpt_correction_T_max 0.6046
_exptl_absorpt_correction_T_min 0.5713
_exptl_absorpt_correction_type multi-scan
_exptl_absorpt_process_details
;
SADABS, Bruker (2006). APEX 2. Version 2.1. Bruker Analytical
X-ray Solutions, Madison, Wisconsin, USA.
;
_exptl_crystal_colour yellow
_exptl_crystal_density_diffrn 1.977
_exptl_crystal_density_method 'not measured'
_exptl_crystal_description prism
_exptl_crystal_F_000 616
_exptl_crystal_size_max 0.45
_exptl_crystal_size_mid 0.41
_exptl_crystal_size_min 0.40
_refine_diff_density_max 0.384
_refine_diff_density_min -0.890
_refine_diff_density_rms 0.095
_refine_ls_extinction_method none
_refine_ls_goodness_of_fit_ref 1.158
_refine_ls_hydrogen_treatment mixed
_refine_ls_matrix_type full
_refine_ls_number_parameters 151
_refine_ls_number_reflns 3194
_refine_ls_number_restraints 2
_refine_ls_restrained_S_all 1.158
_refine_ls_R_factor_all 0.0231
_refine_ls_R_factor_gt 0.0222
_refine_ls_shift/su_max 0.001
_refine_ls_shift/su_mean 0.000
_refine_ls_structure_factor_coef Fsqd
_refine_ls_weighting_details 'calc w=1/[\s^2^(Fo^2^)+(0.0295P)^2^+0.5786P] where P=(Fo^2^+2Fc^2^)/3'
_refine_ls_weighting_scheme calc
_refine_ls_wR_factor_gt 0.0576
_refine_ls_wR_factor_ref 0.0582
_reflns_number_gt 3098
_reflns_number_total 3194
_reflns_threshold_expression >2sigma(I)
_cod_data_source_file c0cc00462f.txt
_cod_data_source_block ea06709a
_cod_depositor_comments
;
The following automatic conversions were performed:

'_symmetry_cell_setting' value 'Monoclinic' changed to 'monoclinic'
according to
/usr/data/users/saulius/automatic-downloads/retrospective/RSC/lib/dictionaries/cif_core.dic
dictionary named 'cif_core.dic' version 2.4.2 from 2011-04-26.

Automatic conversion script
Id: cif_fix_values 2281 2013-09-26 08:29:07Z andrius 
;
_cod_original_sg_symbol_H-M P2(1)/c
_cod_database_code 7113073

loop_
_symmetry_equiv_pos_as_xyz
'x, y, z'
'-x, y+1/2, -z+1/2'
'-x, -y, -z'
'x, -y-1/2, z-1/2'

loop_
_atom_site_label
_atom_site_type_symbol
_atom_site_fract_x
_atom_site_fract_y
_atom_site_fract_z
_atom_site_U_iso_or_equiv
_atom_site_adp_type
_atom_site_occupancy
_atom_site_symmetry_multiplicity
_atom_site_calc_flag
_atom_site_refinement_flags
Mo1 Mo 0.011710(16) 0.149244(10) 0.330651(11) 0.01764(5) Uani 1 1 d .
O1 O -0.07561(18) 0.19517(11) 0.44119(11) 0.0298(3) Uani 1 1 d .
O2 O -0.02562(16) -0.00676(9) 0.34378(10) 0.0226(2) Uani 1 1 d .
O3 O -0.17193(16) 0.04624(11) 0.25228(11) 0.0288(3) Uani 1 1 d .
O4 O 0.1158(2) 0.27791(10) 0.27791(12) 0.0318(3) Uani 1 1 d .
O5 O -0.0684(2) 0.25220(12) 0.20453(12) 0.0367(3) Uani 1 1 d .
N1 N 0.27695(18) 0.13164(11) 0.45316(12) 0.0196(2) Uani 1 1 d .
N2 N 0.29515(18) 0.09342(11) 0.56430(12) 0.0205(2) Uani 1 1 d D
H2N H 0.204(3) 0.0697(17) 0.5906(19) 0.025 Uiso 1 1 d D
N3 N 0.16641(18) 0.07218(10) 0.19380(12) 0.0199(2) Uani 1 1 d .
N4 N 0.14194(18) -0.03178(10) 0.15836(12) 0.0202(2) Uani 1 1 d D
H4N H 0.077(3) -0.0745(16) 0.1914(19) 0.024 Uiso 1 1 d D
C1 C 0.4697(2) 0.09596(15) 0.62639(15) 0.0268(3) Uani 1 1 d .
H1 H 0.5156 0.0729 0.7065 0.032 Uiso 1 1 calc R
C2 C 0.5714(2) 0.13823(15) 0.55312(18) 0.0309(4) Uani 1 1 d .
H2 H 0.6995 0.1502 0.5720 0.037 Uiso 1 1 calc R
C3 C 0.4458(2) 0.15934(15) 0.44592(17) 0.0278(3) Uani 1 1 d .
H3 H 0.4750 0.1891 0.3773 0.033 Uiso 1 1 calc R
C4 C 0.2105(2) -0.05205(14) 0.06407(15) 0.0255(3) Uani 1 1 d .
H4 H 0.2067 -0.1191 0.0235 0.031 Uiso 1 1 calc R
C5 C 0.2871(3) 0.04227(15) 0.03749(16) 0.0292(3) Uani 1 1 d .
H5 H 0.3482 0.0540 -0.0239 0.035 Uiso 1 1 calc R
C6 C 0.2558(2) 0.11726(14) 0.12009(15) 0.0255(3) Uani 1 1 d .
H6 H 0.2931 0.1908 0.1235 0.031 Uiso 1 1 calc R

loop_
_atom_site_aniso_label
_atom_site_aniso_U_11
_atom_site_aniso_U_22
_atom_site_aniso_U_33
_atom_site_aniso_U_23
_atom_site_aniso_U_13
_atom_site_aniso_U_12
Mo1 0.02048(7) 0.01794(7) 0.01471(7) 0.00206(4) 0.00479(5) 0.00458(4)
O1 0.0342(6) 0.0333(6) 0.0252(6) -0.0014(5) 0.0135(5) 0.0073(5)
O2 0.0229(5) 0.0228(5) 0.0226(5) 0.0014(4) 0.0067(4) -0.0030(4)
O3 0.0215(5) 0.0414(7) 0.0207(5) 0.0000(5) 0.0001(4) -0.0030(5)
O4 0.0501(8) 0.0183(5) 0.0292(6) 0.0051(5) 0.0143(6) 0.0014(5)
O5 0.0452(8) 0.0356(7) 0.0278(6) 0.0129(5) 0.0062(6) 0.0177(6)
N1 0.0192(6) 0.0222(6) 0.0174(6) 0.0007(5) 0.0045(4) -0.0031(4)
N2 0.0179(5) 0.0254(6) 0.0178(6) 0.0016(5) 0.0036(4) -0.0012(5)
N3 0.0248(6) 0.0173(5) 0.0186(6) 0.0001(4) 0.0069(5) -0.0009(4)
N4 0.0234(6) 0.0179(5) 0.0203(6) -0.0008(4) 0.0073(5) -0.0006(4)
C1 0.0212(7) 0.0336(8) 0.0224(7) -0.0018(6) -0.0005(6) 0.0003(6)
C2 0.0202(7) 0.0392(9) 0.0328(9) -0.0076(7) 0.0059(6) -0.0072(6)
C3 0.0235(7) 0.0335(8) 0.0284(8) -0.0021(6) 0.0106(6) -0.0091(6)
C4 0.0280(7) 0.0270(7) 0.0224(7) -0.0045(6) 0.0081(6) 0.0029(6)
C5 0.0326(8) 0.0346(9) 0.0245(8) -0.0013(7) 0.0149(6) 0.0001(7)
C6 0.0324(8) 0.0233(7) 0.0237(7) 0.0012(6) 0.0124(6) -0.0041(6)

loop_
_atom_type_symbol
_atom_type_description
_atom_type_scat_dispersion_real
_atom_type_scat_dispersion_imag
_atom_type_scat_source
C C 0.0033 0.0016 'International Tables Vol C Tables 4.2.6.8 and 6.1.1.4'
H H 0.0000 0.0000 'International Tables Vol C Tables 4.2.6.8 and 6.1.1.4'
N N 0.0061 0.0033 'International Tables Vol C Tables 4.2.6.8 and 6.1.1.4'
O O 0.0106 0.0060 'International Tables Vol C Tables 4.2.6.8 and 6.1.1.4'
Mo Mo -1.6832 0.6857 'International Tables Vol C Tables 4.2.6.8 and 6.1.1.4'

loop_
_geom_angle_atom_site_label_1
_geom_angle_atom_site_label_2
_geom_angle_atom_site_label_3
_geom_angle
O1 Mo1 O5 104.25(6)
O1 Mo1 O3 102.04(6)
O5 Mo1 O3 91.52(6)
O1 Mo1 O4 103.24(6)
O5 Mo1 O4 44.90(6)
O3 Mo1 O4 133.79(6)
O1 Mo1 O2 100.53(6)
O5 Mo1 O2 133.46(6)
O3 Mo1 O2 44.65(5)
O4 Mo1 O2 155.36(5)
O1 Mo1 N1 90.55(6)
O5 Mo1 N1 129.25(6)
O3 Mo1 N1 132.97(5)
O4 Mo1 N1 84.66(6)
O2 Mo1 N1 88.72(5)
O1 Mo1 N3 172.30(5)
O5 Mo1 N3 82.77(5)
O3 Mo1 N3 80.68(5)
O4 Mo1 N3 79.37(5)
O2 Mo1 N3 76.24(5)
N1 Mo1 N3 82.43(5)
O3 O2 Mo1 66.73(7)
O2 O3 Mo1 68.62(6)
O5 O4 Mo1 66.79(7)
O4 O5 Mo1 68.31(7)
C3 N1 N2 106.03(13)
C3 N1 Mo1 132.37(12)
N2 N1 Mo1 121.43(10)
C1 N2 N1 111.04(13)
C1 N2 H2N 125.6(15)
N1 N2 H2N 123.4(15)
C6 N3 N4 104.89(13)
C6 N3 Mo1 131.75(11)
N4 N3 Mo1 121.99(10)
C4 N4 N3 111.96(13)
C4 N4 H4N 128.0(14)
N3 N4 H4N 119.6(14)
N2 C1 C2 107.67(15)
N2 C1 H1 126.2
C2 C1 H1 126.2
C1 C2 C3 105.07(15)
C1 C2 H2 127.5
C3 C2 H2 127.5
N1 C3 C2 110.18(16)
N1 C3 H3 124.9
C2 C3 H3 124.9
N4 C4 C5 107.03(14)
N4 C4 H4 126.5
C5 C4 H4 126.5
C4 C5 C6 105.05(14)
C4 C5 H5 127.5
C6 C5 H5 127.5
N3 C6 C5 111.06(15)
N3 C6 H6 124.5
C5 C6 H6 124.5

loop_
_geom_bond_atom_site_label_1
_geom_bond_atom_site_label_2
_geom_bond_distance
Mo1 O1 1.6778(12)
Mo1 O5 1.9189(13)
Mo1 O3 1.9357(12)
Mo1 O4 1.9401(13)
Mo1 O2 1.9620(12)
Mo1 N1 2.1594(13)
Mo1 N3 2.3886(13)
O2 O3 1.4807(16)
O4 O5 1.474(2)
N1 C3 1.344(2)
N1 N2 1.3454(18)
N2 C1 1.337(2)
N2 H2N 0.873(15)
N3 C6 1.335(2)
N3 N4 1.3488(17)
N4 C4 1.343(2)
N4 H4N 0.873(15)
C1 C2 1.381(3)
C1 H1 0.9500
C2 C3 1.387(3)
C2 H2 0.9500
C3 H3 0.9500
C4 C5 1.371(2)
C4 H4 0.9500
C5 C6 1.394(2)
C5 H5 0.9500
C6 H6 0.9500

loop_
_geom_hbond_atom_site_label_D
_geom_hbond_atom_site_label_H
_geom_hbond_atom_site_label_A
_geom_hbond_distance_DH
_geom_hbond_distance_HA
_geom_hbond_distance_DA
_geom_hbond_angle_DHA
_geom_hbond_site_symmetry_A
N2 H2N O2 0.873(15) 1.871(16) 2.7397(17) 173(2) 3_556
N2 H2N O3 0.873(15) 2.375(19) 3.0569(19) 135.2(19) 3_556
N4 H4N O2 0.873(15) 2.26(2) 2.7671(18) 117.2(17) .
N4 H4N O4 0.873(15) 2.415(16) 3.2547(19) 161.5(19) 2_545
N4 H4N O5 0.873(15) 2.468(18) 3.226(2) 145.7(19) 2_545

loop_
_geom_torsion_atom_site_label_1
_geom_torsion_atom_site_label_2
_geom_torsion_atom_site_label_3
_geom_torsion_atom_site_label_4
_geom_torsion
O1 Mo1 O2 O3 96.54(8)
O5 Mo1 O2 O3 -24.86(11)
O4 Mo1 O2 O3 -98.91(14)
N1 Mo1 O2 O3 -173.14(7)
N3 Mo1 O2 O3 -90.62(7)
O1 Mo1 O3 O2 -92.86(8)
O5 Mo1 O3 O2 162.22(8)
O4 Mo1 O3 O2 145.21(8)
N1 Mo1 O3 O2 9.40(10)
N3 Mo1 O3 O2 79.81(7)
O1 Mo1 O4 O5 -97.01(9)
O3 Mo1 O4 O5 24.48(11)
O2 Mo1 O4 O5 98.59(14)
N1 Mo1 O4 O5 173.67(8)
N3 Mo1 O4 O5 90.40(8)
O1 Mo1 O5 O4 94.58(9)
O3 Mo1 O5 O4 -162.59(8)
O2 Mo1 O5 O4 -145.39(8)
N1 Mo1 O5 O4 -8.15(11)
N3 Mo1 O5 O4 -82.18(8)
O1 Mo1 N1 C3 -134.09(16)
O5 Mo1 N1 C3 -25.08(19)
O3 Mo1 N1 C3 118.80(15)
O4 Mo1 N1 C3 -30.85(16)
O2 Mo1 N1 C3 125.39(16)
N3 Mo1 N1 C3 49.10(16)
O1 Mo1 N1 N2 40.46(12)
O5 Mo1 N1 N2 149.47(11)
O3 Mo1 N1 N2 -66.65(14)
O4 Mo1 N1 N2 143.70(12)
O2 Mo1 N1 N2 -60.06(12)
N3 Mo1 N1 N2 -136.35(12)
C3 N1 N2 C1 -0.24(19)
Mo1 N1 N2 C1 -176.05(11)
O5 Mo1 N3 C6 40.11(15)
O3 Mo1 N3 C6 132.85(15)
O4 Mo1 N3 C6 -5.25(15)
O2 Mo1 N3 C6 178.26(16)
N1 Mo1 N3 C6 -91.21(15)
O5 Mo1 N3 N4 -124.35(12)
O3 Mo1 N3 N4 -31.61(11)
O4 Mo1 N3 N4 -169.71(12)
O2 Mo1 N3 N4 13.80(11)
N1 Mo1 N3 N4 104.33(12)
C6 N3 N4 C4 -1.00(18)
Mo1 N3 N4 C4 167.06(10)
N1 N2 C1 C2 0.3(2)
N2 C1 C2 C3 -0.2(2)
N2 N1 C3 C2 0.1(2)
Mo1 N1 C3 C2 175.28(12)
C1 C2 C3 N1 0.0(2)
N3 N4 C4 C5 1.25(19)
N4 C4 C5 C6 -0.9(2)
N4 N3 C6 C5 0.36(19)
Mo1 N3 C6 C5 -166.04(12)
C4 C5 C6 N3 0.4(2)
